data_4320280
loop_
_publ_author_name
'Clinton Hunt'
'Frank R. Fronczek'
'Damon R. Billodeaux'
'George G. Stanley'

_publ_section_title
;
 A Monometallic Rh(III) Tetraphosphine Complex: Reductive Activation of
 CH2Cl2 and Selective Meso to Racemic Tetraphosphine Ligand Isomerization
;
_journal_name_full 'Inorganic Chemistry'
_journal_page_first 5192
_journal_page_last 5198
_journal_paper_doi 10.1021/ic010003s
_journal_volume 40
_journal_year 2001
_chemical_formula_sum 'C27.13 H42 B Cl6.88 F4 P2 Rh'
_chemical_formula_weight 863.49
_chemical_name_systematic
;
  ?
;
_space_group_IT_number 19
_symmetry_cell_setting orthorhombic
_symmetry_space_group_name_Hall 'P 2ac 2ab'
_symmetry_space_group_name_H-M 'P 21 21 21'
_atom_sites_solution_hydrogens geom
_atom_sites_solution_primary direct
_atom_sites_solution_secondary difmap
_audit_creation_method SHELXL-97
_cell_angle_alpha 90
_cell_angle_beta 90
_cell_angle_gamma 90
_cell_formula_units_Z 4
_cell_length_a 10.709(2)
_cell_length_b 14.263(3)
_cell_length_c 25.065(5)
_cell_measurement_reflns_used 25
_cell_measurement_temperature 100
_cell_measurement_theta_max 18.8
_cell_measurement_theta_min 7.73
_cell_volume 3828.5(13)
_computing_cell_refinement 'CAD4 Express (Enraf-Nonius, 1994)'
_computing_data_collection 'CAD4 Express (Enraf-Nonius, 1994)'
_computing_data_reduction 'XCAD4 (Harms & Wocaldo, 1996)'
_computing_molecular_graphics 'Bruker SHELXTL'
_computing_publication_material 'Bruker SHELXTL'
_computing_structure_refinement 'SHELXL-97 (Sheldrick, 1997)'
_computing_structure_solution 'SHELXS-97 (Sheldrick, 1990)'
_diffrn_ambient_temperature 100
_diffrn_measured_fraction_theta_full 0.998
_diffrn_measured_fraction_theta_max 0.998
_diffrn_measurement_device_type 'Enraf-Nonius CAD4 diffractometer'
_diffrn_measurement_method '2\q-\w scans'
_diffrn_radiation_monochromator graphite
_diffrn_radiation_source 'fine-focus sealed tube'
_diffrn_radiation_type MoK\a
_diffrn_radiation_wavelength 0.71073
_diffrn_reflns_av_R_equivalents 0.021
_diffrn_reflns_av_sigmaI/netI 0.043
_diffrn_reflns_limit_h_max 9
_diffrn_reflns_limit_h_min -15
_diffrn_reflns_limit_k_max 0
_diffrn_reflns_limit_k_min -21
_diffrn_reflns_limit_l_max 0
_diffrn_reflns_limit_l_min -37
_diffrn_reflns_number 8607
_diffrn_reflns_theta_full 32.0
_diffrn_reflns_theta_max 32.0
_diffrn_reflns_theta_min 2.07
_diffrn_standards_decay_% 1.0
_diffrn_standards_interval_time 3600
_diffrn_standards_number 3
_exptl_absorpt_coefficient_mu 1.047
_exptl_absorpt_correction_T_max 0.800
_exptl_absorpt_correction_T_min 0.629
_exptl_absorpt_correction_type '\h scans'
_exptl_crystal_colour yellow
_exptl_crystal_density_diffrn 1.498
_exptl_crystal_density_method 'not measured'
_exptl_crystal_description lath
_exptl_crystal_F_000 1751
_exptl_crystal_size_max 0.50
_exptl_crystal_size_mid 0.35
_exptl_crystal_size_min 0.13
_refine_diff_density_max 1.12
_refine_diff_density_min -0.63
_refine_diff_density_rms 0.11
_refine_ls_abs_structure_details 'Flack H D (1983), Acta Cryst. A39, 876-881'
_refine_ls_abs_structure_Flack -0.04(3)
_refine_ls_extinction_method none
_refine_ls_goodness_of_fit_ref 0.861
_refine_ls_hydrogen_treatment constr
_refine_ls_matrix_type full
_refine_ls_number_parameters 400
_refine_ls_number_reflns 8377
_refine_ls_number_restraints 2
_refine_ls_restrained_S_all 0.861
_refine_ls_R_factor_all 0.049
_refine_ls_R_factor_gt 0.036
_refine_ls_shift/su_max 0.001
_refine_ls_shift/su_mean 0.000
_refine_ls_structure_factor_coef Fsqd
_refine_ls_weighting_details 'calc w=1/[\s^2^(Fo^2^)+(0.0664P)^2^+4.9229P] where P=(Fo^2^+2Fc^2^)/3'
_refine_ls_weighting_scheme calc
_refine_ls_wR_factor_gt 0.089
_refine_ls_wR_factor_ref 0.097
_reflns_number_gt 7272
_reflns_number_total 8377
_reflns_threshold_expression >2sigma(I)
_cod_data_source_file ic010003s_3.cif
_cod_data_source_block 3c4
_cod_depositor_comments
;
The following automatic conversions were performed:

'_symmetry_cell_setting' value 'Orthorhombic' changed to
'orthorhombic' according to the built-in table from CIF Core
dictionary named 'cif_core.dic' version 2.4.1 from 2010-06-29.

Automatic conversion script
Id: cif_fix_values 1646 2011-03-28 12:23:43Z adriana 
;
_cod_original_cell_volume 3828.7(13)
_cod_database_code 4320280

loop_
_symmetry_equiv_pos_as_xyz
'x, y, z'
'-x+1/2, -y, z+1/2'
'-x, y+1/2, -z+1/2'
'x+1/2, -y+1/2, -z'

loop_
_atom_site_label
_atom_site_type_symbol
_atom_site_fract_x
_atom_site_fract_y
_atom_site_fract_z
_atom_site_U_iso_or_equiv
_atom_site_adp_type
_atom_site_occupancy
_atom_site_symmetry_multiplicity
_atom_site_calc_flag
_atom_site_refinement_flags
_atom_site_disorder_assembly
_atom_site_disorder_group
Rh Rh 0.42999(2) 0.25162(2) 0.823893(10) 0.01110(6) Uani 1 1 d D . .
P1 P 0.63259(9) 0.27911(7) 0.79109(4) 0.01354(18) Uani 1 1 d . . .
P2 P 0.42782(10) 0.40734(6) 0.83915(4) 0.01339(17) Uani 1 1 d . . .
P3 P 0.32674(9) 0.31772(7) 0.75448(4) 0.01221(17) Uani 1 1 d . . .
P4 P 0.22785(9) 0.22021(7) 0.85619(4) 0.01452(18) Uani 1 1 d . . .
Cl1 Cl 0.44746(9) 0.09759(6) 0.78435(4) 0.01849(18) Uani 1 1 d . . .
Cl2 Cl 0.50804(11) 0.20005(9) 0.90999(4) 0.0193(3) Uani 0.873(4) 1 d P . .
C26 C 0.518(4) 0.2282(16) 0.9005(10) 0.019 Uiso 0.127(4) 1 d PD . .
B1 B -0.0365(4) 0.5431(3) 0.8159(2) 0.0209(9) Uani 1 1 d . . .
F1 F 0.0661(3) 0.5277(2) 0.78286(11) 0.0382(7) Uani 1 1 d . . .
F2 F -0.0642(3) 0.45955(18) 0.84234(11) 0.0344(6) Uani 1 1 d . . .
F3 F -0.1381(3) 0.57028(19) 0.78561(11) 0.0296(6) Uani 1 1 d . . .
F4 F -0.0081(3) 0.6119(2) 0.85299(12) 0.0385(7) Uani 1 1 d . . .
C1S C 0.9374(5) -0.1885(3) 0.9054(2) 0.0383(12) Uani 1 1 d . . .
H1S1 H 0.9451 -0.2405 0.8806 0.046 Uiso 1 1 calc R . .
H1S2 H 0.8659 -0.2004 0.9281 0.046 Uiso 1 1 calc R . .
C2S C 0.8979(5) 0.4680(4) 0.9694(2) 0.0360(12) Uani 1 1 d . . .
H2S1 H 0.9491 0.4663 0.9375 0.043 Uiso 1 1 calc R . .
H2S2 H 0.9477 0.4443 0.9988 0.043 Uiso 1 1 calc R . .
Cl1S Cl 1.07359(15) -0.18127(10) 0.94487(5) 0.0424(3) Uani 1 1 d . . .
Cl2S Cl 0.91362(14) -0.08417(9) 0.86959(5) 0.0382(3) Uani 1 1 d . . .
Cl3S Cl 0.85373(14) 0.58605(10) 0.98298(5) 0.0398(3) Uani 1 1 d . . .
Cl4S Cl 0.76703(13) 0.39548(11) 0.96043(5) 0.0384(3) Uani 1 1 d . . .
C1 C 0.6516(4) 0.4061(3) 0.78572(17) 0.0185(7) Uani 1 1 d . . .
H1A H 0.7397 0.4217 0.7865 0.022 Uiso 1 1 calc R . .
H1B H 0.6176 0.4275 0.7520 0.022 Uiso 1 1 calc R . .
C2 C 0.5847(4) 0.4556(3) 0.83156(16) 0.0183(7) Uani 1 1 d . . .
H2A H 0.5797 0.5222 0.8243 0.022 Uiso 1 1 calc R . .
H2B H 0.6314 0.4469 0.8644 0.022 Uiso 1 1 calc R . .
C3 C 0.3407(4) 0.4385(2) 0.77841(14) 0.0143(7) Uani 1 1 d . . .
H3A H 0.2604 0.4670 0.7861 0.017 Uiso 1 1 calc R . .
H3B H 0.3884 0.4780 0.7544 0.017 Uiso 1 1 calc R . .
C4 C 0.1616(3) 0.2880(3) 0.75661(15) 0.0165(7) Uani 1 1 d . . .
H4A H 0.1140 0.3344 0.7370 0.020 Uiso 1 1 calc R . .
H4B H 0.1483 0.2275 0.7399 0.020 Uiso 1 1 calc R . .
C5 C 0.1168(4) 0.2849(3) 0.81445(15) 0.0206(8) Uani 1 1 d . . .
H5A H 0.0357 0.2548 0.8161 0.025 Uiso 1 1 calc R . .
H5B H 0.1080 0.3483 0.8279 0.025 Uiso 1 1 calc R . .
C6 C 0.7581(4) 0.2431(3) 0.83539(16) 0.0215(8) Uani 1 1 d . . .
H6A H 0.8344 0.2745 0.8246 0.026 Uiso 1 1 calc R . .
H6B H 0.7385 0.2637 0.8713 0.026 Uiso 1 1 calc R . .
C7 C 0.7816(5) 0.1367(3) 0.8362(2) 0.0304(10) Uani 1 1 d . . .
H7A H 0.7054 0.1047 0.8447 0.046 Uiso 1 1 calc R . .
H7B H 0.8436 0.1223 0.8626 0.046 Uiso 1 1 calc R . .
H7C H 0.8106 0.1168 0.8018 0.046 Uiso 1 1 calc R . .
C8 C 0.6752(4) 0.2327(3) 0.72551(15) 0.0208(8) Uani 1 1 d . . .
H8A H 0.6765 0.1648 0.7274 0.025 Uiso 1 1 calc R . .
H8B H 0.6111 0.2504 0.7001 0.025 Uiso 1 1 calc R . .
C9 C 0.8014(4) 0.2667(4) 0.7048(2) 0.0330(11) Uani 1 1 d . . .
H9A H 0.8016 0.3339 0.7032 0.049 Uiso 1 1 calc R . .
H9B H 0.8156 0.2416 0.6698 0.049 Uiso 1 1 calc R . .
H9C H 0.8663 0.2458 0.7284 0.049 Uiso 1 1 calc R . .
C10 C 0.3605(4) 0.4635(3) 0.89704(15) 0.0180(7) Uani 1 1 d . . .
C11 C 0.4114(4) 0.4398(3) 0.94711(17) 0.0279(10) Uani 1 1 d . . .
H11 H 0.4777 0.3979 0.9496 0.034 Uiso 1 1 calc R . .
C12 C 0.3611(5) 0.4799(4) 0.99261(18) 0.0351(12) Uani 1 1 d . . .
H12 H 0.3947 0.4650 1.0258 0.042 Uiso 1 1 calc R . .
C13 C 0.2621(5) 0.5414(4) 0.9896(2) 0.0349(12) Uani 1 1 d . . .
H13 H 0.2286 0.5672 1.0205 0.042 Uiso 1 1 calc R . .
C14 C 0.2130(5) 0.5646(3) 0.94039(19) 0.0297(10) Uani 1 1 d . . .
H14 H 0.1465 0.6063 0.9383 0.036 Uiso 1 1 calc R . .
C15 C 0.2625(4) 0.5260(3) 0.89393(17) 0.0235(9) Uani 1 1 d . . .
H15 H 0.2296 0.5424 0.8609 0.028 Uiso 1 1 calc R . .
C16 C 0.3727(4) 0.3082(3) 0.68535(14) 0.0157(7) Uani 1 1 d . . .
C17 C 0.4305(4) 0.3812(3) 0.65792(15) 0.0224(8) Uani 1 1 d . . .
H17 H 0.4432 0.4387 0.6745 0.027 Uiso 1 1 calc R . .
C18 C 0.4688(5) 0.3674(3) 0.60594(17) 0.0293(10) Uani 1 1 d . . .
H18 H 0.5076 0.4159 0.5875 0.035 Uiso 1 1 calc R . .
C19 C 0.4499(5) 0.2816(4) 0.58091(16) 0.0312(11) Uani 1 1 d . . .
H19 H 0.4759 0.2731 0.5458 0.037 Uiso 1 1 calc R . .
C20 C 0.3931(4) 0.2093(3) 0.60780(17) 0.0271(10) Uani 1 1 d . . .
H20 H 0.3811 0.1519 0.5909 0.033 Uiso 1 1 calc R . .
C21 C 0.3533(4) 0.2214(3) 0.66008(16) 0.0193(8) Uani 1 1 d . . .
H21 H 0.3143 0.1726 0.6782 0.023 Uiso 1 1 calc R . .
C22 C 0.1907(4) 0.2551(3) 0.92462(15) 0.0210(7) Uani 1 1 d . . .
C23 C 0.0563(4) 0.2300(4) 0.94184(17) 0.0296(10) Uani 1 1 d . . .
H23A H -0.0022 0.2615 0.9190 0.044 Uiso 1 1 calc R . .
H23B H 0.0433 0.2494 0.9781 0.044 Uiso 1 1 calc R . .
H23C H 0.0444 0.1634 0.9391 0.044 Uiso 1 1 calc R . .
C24 C 0.1795(4) 0.0985(3) 0.84897(16) 0.0181(8) Uani 1 1 d . . .
H24A H 0.0902 0.0943 0.8549 0.022 Uiso 1 1 calc R . .
H24B H 0.1960 0.0784 0.8127 0.022 Uiso 1 1 calc R . .
C25 C 0.2458(4) 0.0319(3) 0.88746(18) 0.0250(9) Uani 1 1 d . . .
H25A H 0.3343 0.0421 0.8856 0.038 Uiso 1 1 calc R . .
H25B H 0.2274 -0.0317 0.8778 0.038 Uiso 1 1 calc R . .
H25C H 0.2174 0.0436 0.9232 0.038 Uiso 1 1 calc R . .
Cl3 Cl 0.5623(9) 0.1143(6) 0.9217(3) 0.027(2) Uiso 0.127(4) 1 d PD . .

loop_
_atom_site_aniso_label
_atom_site_aniso_U_11
_atom_site_aniso_U_22
_atom_site_aniso_U_33
_atom_site_aniso_U_23
_atom_site_aniso_U_13
_atom_site_aniso_U_12
Rh 0.01195(10) 0.00976(10) 0.01158(10) 0.00016(11) 0.00077(9) 0.00092(12)
P1 0.0113(4) 0.0127(4) 0.0166(4) 0.0006(3) 0.0004(3) 0.0003(3)
P2 0.0147(4) 0.0111(4) 0.0144(4) -0.0019(3) -0.0011(4) 0.0009(4)
P3 0.0126(4) 0.0116(4) 0.0125(4) 0.0001(3) -0.0004(3) 0.0001(3)
P4 0.0139(4) 0.0148(4) 0.0149(4) 0.0005(4) 0.0030(3) 0.0001(4)
Cl1 0.0209(4) 0.0116(4) 0.0229(4) -0.0019(3) 0.0042(4) 0.0002(3)
Cl2 0.0205(5) 0.0243(6) 0.0130(5) 0.0031(4) -0.0008(4) 0.0023(5)
B1 0.019(2) 0.018(2) 0.025(2) -0.0005(18) -0.0024(17) 0.0028(17)
F1 0.0278(14) 0.0514(18) 0.0355(15) 0.0011(14) 0.0113(13) 0.0115(15)
F2 0.0411(16) 0.0209(12) 0.0412(15) 0.0118(11) 0.0000(14) 0.0028(13)
F3 0.0243(13) 0.0253(13) 0.0393(15) 0.0050(12) -0.0077(12) 0.0048(11)
F4 0.0436(17) 0.0315(15) 0.0404(16) -0.0134(13) -0.0048(14) -0.0023(14)
C1S 0.036(3) 0.026(2) 0.053(3) -0.002(2) 0.006(3) -0.003(2)
C2S 0.031(3) 0.047(3) 0.030(2) -0.007(2) -0.004(2) -0.001(2)
Cl1S 0.0494(7) 0.0410(7) 0.0367(6) 0.0152(5) -0.0042(6) -0.0005(7)
Cl2S 0.0495(8) 0.0282(6) 0.0368(6) -0.0062(5) -0.0170(6) 0.0035(6)
Cl3S 0.0471(8) 0.0419(7) 0.0305(6) 0.0003(6) -0.0021(6) 0.0009(6)
Cl4S 0.0391(7) 0.0533(8) 0.0229(5) 0.0000(5) -0.0049(5) -0.0115(6)
C1 0.0153(17) 0.0129(17) 0.0272(19) 0.0030(15) 0.0009(15) -0.0013(14)
C2 0.0186(18) 0.0130(16) 0.0234(19) -0.0017(14) 0.0021(16) -0.0018(14)
C3 0.0201(18) 0.0081(15) 0.0146(16) 0.0010(12) -0.0005(14) 0.0013(14)
C4 0.0119(16) 0.0180(17) 0.0195(17) 0.0017(15) -0.0008(14) -0.0017(14)
C5 0.0158(17) 0.026(2) 0.0199(19) 0.0063(16) 0.0045(14) 0.0041(16)
C6 0.0168(16) 0.0200(19) 0.0276(19) 0.0022(18) -0.0053(14) 0.0001(17)
C7 0.028(2) 0.024(2) 0.039(3) 0.0010(19) -0.010(2) 0.0080(19)
C8 0.0172(17) 0.026(2) 0.0194(17) -0.0005(15) 0.0046(14) 0.0026(16)
C9 0.028(2) 0.038(3) 0.034(2) -0.006(2) 0.0179(19) -0.004(2)
C10 0.0208(18) 0.0159(17) 0.0172(17) -0.0060(14) -0.0021(15) 0.0019(15)
C11 0.029(2) 0.031(2) 0.023(2) -0.0070(18) -0.0077(18) 0.012(2)
C12 0.048(3) 0.039(3) 0.019(2) -0.0095(19) -0.003(2) 0.014(3)
C13 0.037(3) 0.040(3) 0.027(2) -0.018(2) 0.002(2) 0.009(2)
C14 0.030(2) 0.030(2) 0.030(2) -0.012(2) 0.0032(19) 0.010(2)
C15 0.028(2) 0.020(2) 0.0226(19) -0.0049(16) -0.0024(17) 0.0059(18)
C16 0.0165(17) 0.0177(17) 0.0127(16) 0.0013(13) 0.0001(13) 0.0013(15)
C17 0.031(2) 0.0213(18) 0.0152(16) 0.0020(14) -0.0018(17) -0.0079(19)
C18 0.039(3) 0.031(2) 0.0182(19) 0.0025(18) 0.0069(18) -0.012(2)
C19 0.042(3) 0.038(2) 0.0145(17) -0.0040(17) 0.0048(18) -0.012(2)
C20 0.039(3) 0.025(2) 0.0175(18) -0.0087(17) 0.0013(17) 0.000(2)
C21 0.0223(19) 0.0173(17) 0.0184(17) -0.0022(15) -0.0016(15) -0.0009(15)
C22 0.0231(18) 0.0209(18) 0.0190(16) -0.0036(17) 0.0072(13) -0.0019(19)
C23 0.025(2) 0.042(3) 0.0221(18) 0.0000(18) 0.0118(17) -0.0013(19)
C24 0.0166(17) 0.0166(18) 0.0211(18) 0.0004(15) 0.0022(15) -0.0056(15)
C25 0.031(2) 0.0161(19) 0.028(2) 0.0037(17) 0.0026(18) -0.0041(17)

loop_
_atom_type_symbol
_atom_type_description
_atom_type_scat_dispersion_real
_atom_type_scat_dispersion_imag
_atom_type_scat_source
C C 0.0033 0.0016 'International Tables Vol C Tables 4.2.6.8 and 6.1.1.4'
H H 0.0000 0.0000 'International Tables Vol C Tables 4.2.6.8 and 6.1.1.4'
B B 0.0013 0.0007 'International Tables Vol C Tables 4.2.6.8 and 6.1.1.4'
F F 0.0171 0.0103 'International Tables Vol C Tables 4.2.6.8 and 6.1.1.4'
P P 0.1023 0.0942 'International Tables Vol C Tables 4.2.6.8 and 6.1.1.4'
Cl Cl 0.1484 0.1585 'International Tables Vol C Tables 4.2.6.8 and 6.1.1.4'
Rh Rh -1.1178 0.9187 'International Tables Vol C Tables 4.2.6.8 and 6.1.1.4'

loop_
_geom_angle_atom_site_label_1
_geom_angle_atom_site_label_2
_geom_angle_atom_site_label_3
_geom_angle
_geom_angle_site_symmetry_1
_geom_angle_site_symmetry_3
_geom_angle_publ_flag
C26 Rh P2 90.4(6) . . ?
C26 Rh P3 163.2(7) . . ?
P2 Rh P3 73.46(4) . . ?
C26 Rh P1 86.3(11) . . ?
P2 Rh P1 84.52(4) . . ?
P3 Rh P1 96.45(4) . . ?
C26 Rh P4 93.7(11) . . ?
P2 Rh P4 96.88(4) . . ?
P3 Rh P4 83.95(4) . . ?
P1 Rh P4 178.60(4) . . ?
C26 Rh Cl1 100.9(6) . . ?
P2 Rh Cl1 165.00(3) . . ?
P3 Rh Cl1 95.80(4) . . ?
P1 Rh Cl1 86.38(3) . . ?
P4 Rh Cl1 92.24(4) . . ?
C26 Rh Cl2 10.0(8) . . ?
P2 Rh Cl2 98.70(4) . . ?
P3 Rh Cl2 167.42(4) . . ?
P1 Rh Cl2 92.50(4) . . ?
P4 Rh Cl2 87.32(4) . . ?
Cl1 Rh Cl2 93.58(4) . . ?
C6 P1 C1 104.0(2) . . ?
C6 P1 C8 105.21(19) . . ?
C1 P1 C8 105.34(19) . . ?
C6 P1 Rh 114.93(14) . . ?
C1 P1 Rh 107.06(13) . . ?
C8 P1 Rh 118.91(14) . . ?
C10 P2 C2 106.49(19) . . ?
C10 P2 C3 110.79(18) . . ?
C2 P2 C3 106.83(18) . . ?
C10 P2 Rh 125.23(14) . . ?
C2 P2 Rh 110.13(13) . . ?
C3 P2 Rh 95.91(12) . . ?
C16 P3 C4 105.99(18) . . ?
C16 P3 C3 111.30(18) . . ?
C4 P3 C3 106.79(19) . . ?
C16 P3 Rh 124.89(13) . . ?
C4 P3 Rh 110.78(13) . . ?
C3 P3 Rh 95.74(12) . . ?
C24 P4 C22 106.9(2) . . ?
C24 P4 C5 103.8(2) . . ?
C22 P4 C5 104.91(19) . . ?
C24 P4 Rh 114.12(13) . . ?
C22 P4 Rh 118.07(14) . . ?
C5 P4 Rh 107.72(13) . . ?
Cl3 C26 Rh 121.6(13) . . ?
F3 B1 F4 110.1(4) . . ?
F3 B1 F1 109.8(4) . . ?
F4 B1 F1 109.7(4) . . ?
F3 B1 F2 109.4(4) . . ?
F4 B1 F2 109.4(4) . . ?
F1 B1 F2 108.4(4) . . ?
Cl2S C1S Cl1S 110.9(3) . . ?
Cl4S C2S Cl3S 111.6(3) . . ?
C2 C1 P1 110.5(3) . . ?
C1 C2 P2 109.6(3) . . ?
P3 C3 P2 94.89(17) . . ?
C5 C4 P3 109.9(3) . . ?
C4 C5 P4 110.7(3) . . ?
C7 C6 P1 114.1(3) . . ?
C9 C8 P1 114.3(3) . . ?
C15 C10 C11 119.9(4) . . ?
C15 C10 P2 123.0(3) . . ?
C11 C10 P2 117.1(3) . . ?
C12 C11 C10 119.0(4) . . ?
C13 C12 C11 121.1(4) . . ?
C12 C13 C14 119.6(4) . . ?
C13 C14 C15 120.5(4) . . ?
C10 C15 C14 119.9(4) . . ?
C17 C16 C21 120.1(3) . . ?
C17 C16 P3 122.6(3) . . ?
C21 C16 P3 117.3(3) . . ?
C18 C17 C16 119.5(4) . . ?
C17 C18 C19 120.5(4) . . ?
C20 C19 C18 120.3(4) . . ?
C19 C20 C21 120.3(4) . . ?
C20 C21 C16 119.3(4) . . ?
C23 C22 P4 113.7(3) . . ?
C25 C24 P4 113.4(3) . . ?

loop_
_geom_bond_atom_site_label_1
_geom_bond_atom_site_label_2
_geom_bond_distance
_geom_bond_site_symmetry_2
_geom_bond_publ_flag
Rh C26 2.165(18) . ?
Rh P2 2.2537(11) . ?
Rh P3 2.2669(10) . ?
Rh P1 2.3531(11) . ?
Rh P4 2.3543(11) . ?
Rh Cl1 2.4174(10) . ?
Rh Cl2 2.4284(12) . ?
P1 C6 1.818(4) . ?
P1 C1 1.827(4) . ?
P1 C8 1.830(4) . ?
P2 C10 1.807(4) . ?
P2 C2 1.825(4) . ?
P2 C3 1.840(4) . ?
P3 C16 1.806(4) . ?
P3 C4 1.820(4) . ?
P3 C3 1.830(4) . ?
P4 C24 1.820(4) . ?
P4 C22 1.829(4) . ?
P4 C5 1.833(4) . ?
C26 Cl3 1.773(18) . ?
B1 F3 1.382(5) . ?
B1 F4 1.385(5) . ?
B1 F1 1.394(5) . ?
B1 F2 1.396(5) . ?
C1S Cl2S 1.756(5) . ?
C1S Cl1S 1.766(6) . ?
C2S Cl4S 1.757(5) . ?
C2S Cl3S 1.782(6) . ?
C1 C2 1.527(6) . ?
C4 C5 1.528(5) . ?
C6 C7 1.538(6) . ?
C8 C9 1.527(6) . ?
C10 C15 1.380(6) . ?
C10 C11 1.409(6) . ?
C11 C12 1.385(6) . ?
C12 C13 1.378(7) . ?
C13 C14 1.381(7) . ?
C14 C15 1.393(6) . ?
C16 C17 1.393(5) . ?
C16 C21 1.405(5) . ?
C17 C18 1.380(6) . ?
C18 C19 1.390(6) . ?
C19 C20 1.374(6) . ?
C20 C21 1.389(6) . ?
C22 C23 1.545(6) . ?
C24 C25 1.529(6) . ?

loop_
_geom_torsion_atom_site_label_1
_geom_torsion_atom_site_label_2
_geom_torsion_atom_site_label_3
_geom_torsion_atom_site_label_4
_geom_torsion
_geom_torsion_site_symmetry_1
_geom_torsion_site_symmetry_2
_geom_torsion_site_symmetry_3
_geom_torsion_site_symmetry_4
_geom_torsion_publ_flag
C26 Rh P1 C6 13.6(6) . . . . ?
P2 Rh P1 C6 104.27(16) . . . . ?
P3 Rh P1 C6 176.90(16) . . . . ?
P4 Rh P1 C6 -76.9(15) . . . . ?
Cl1 Rh P1 C6 -87.67(16) . . . . ?
Cl2 Rh P1 C6 5.77(16) . . . . ?
C26 Rh P1 C1 -101.4(6) . . . . ?
P2 Rh P1 C1 -10.72(14) . . . . ?
P3 Rh P1 C1 61.90(15) . . . . ?
P4 Rh P1 C1 168.1(15) . . . . ?
Cl1 Rh P1 C1 157.34(15) . . . . ?
Cl2 Rh P1 C1 -109.23(15) . . . . ?
C26 Rh P1 C8 139.5(6) . . . . ?
P2 Rh P1 C8 -129.78(16) . . . . ?
P3 Rh P1 C8 -57.15(16) . . . . ?
P4 Rh P1 C8 49.1(15) . . . . ?
Cl1 Rh P1 C8 38.28(16) . . . . ?
Cl2 Rh P1 C8 131.72(16) . . . . ?
C26 Rh P2 C10 -54.5(11) . . . . ?
P3 Rh P2 C10 120.86(17) . . . . ?
P1 Rh P2 C10 -140.74(17) . . . . ?
P4 Rh P2 C10 39.29(17) . . . . ?
Cl1 Rh P2 C10 166.34(19) . . . . ?
Cl2 Rh P2 C10 -49.04(18) . . . . ?
C26 Rh P2 C2 74.5(11) . . . . ?
P3 Rh P2 C2 -110.17(14) . . . . ?
P1 Rh P2 C2 -11.77(14) . . . . ?
P4 Rh P2 C2 168.26(14) . . . . ?
Cl1 Rh P2 C2 -64.7(2) . . . . ?
Cl2 Rh P2 C2 79.93(14) . . . . ?
C26 Rh P2 C3 -175.2(11) . . . . ?
P3 Rh P2 C3 0.20(13) . . . . ?
P1 Rh P2 C3 98.60(13) . . . . ?
P4 Rh P2 C3 -81.37(13) . . . . ?
Cl1 Rh P2 C3 45.7(2) . . . . ?
Cl2 Rh P2 C3 -169.70(13) . . . . ?
C26 Rh P3 C16 137(4) . . . . ?
P2 Rh P3 C16 120.81(17) . . . . ?
P1 Rh P3 C16 38.49(17) . . . . ?
P4 Rh P3 C16 -140.16(17) . . . . ?
Cl1 Rh P3 C16 -48.50(17) . . . . ?
Cl2 Rh P3 C16 173.5(2) . . . . ?
C26 Rh P3 C4 -94(4) . . . . ?
P2 Rh P3 C4 -110.60(15) . . . . ?
P1 Rh P3 C4 167.08(14) . . . . ?
P4 Rh P3 C4 -11.56(14) . . . . ?
Cl1 Rh P3 C4 80.09(14) . . . . ?
Cl2 Rh P3 C4 -57.9(2) . . . . ?
C26 Rh P3 C3 16(4) . . . . ?
P2 Rh P3 C3 -0.20(13) . . . . ?
P1 Rh P3 C3 -82.51(13) . . . . ?
P4 Rh P3 C3 98.84(13) . . . . ?
Cl1 Rh P3 C3 -169.51(13) . . . . ?
Cl2 Rh P3 C3 52.5(2) . . . . ?
C26 Rh P4 C24 -92.4(6) . . . . ?
P2 Rh P4 C24 176.81(15) . . . . ?
P3 Rh P4 C24 104.34(15) . . . . ?
P1 Rh P4 C24 -2.0(15) . . . . ?
Cl1 Rh P4 C24 8.74(15) . . . . ?
Cl2 Rh P4 C24 -84.74(15) . . . . ?
C26 Rh P4 C22 34.5(6) . . . . ?
P2 Rh P4 C22 -56.35(18) . . . . ?
P3 Rh P4 C22 -128.83(18) . . . . ?
P1 Rh P4 C22 124.8(15) . . . . ?
Cl1 Rh P4 C22 135.58(18) . . . . ?
Cl2 Rh P4 C22 42.09(18) . . . . ?
C26 Rh P4 C5 152.9(6) . . . . ?
P2 Rh P4 C5 62.11(15) . . . . ?
P3 Rh P4 C5 -10.37(15) . . . . ?
P1 Rh P4 C5 -116.7(15) . . . . ?
Cl1 Rh P4 C5 -105.96(15) . . . . ?
Cl2 Rh P4 C5 160.56(16) . . . . ?
P2 Rh C26 Cl3 -177(2) . . . . ?
P3 Rh C26 Cl3 167.1(15) . . . . ?
P1 Rh C26 Cl3 -93(2) . . . . ?
P4 Rh C26 Cl3 86(2) . . . . ?
Cl1 Rh C26 Cl3 -7(3) . . . . ?
Cl2 Rh C26 Cl3 36(4) . . . . ?
C6 P1 C1 C2 -85.7(3) . . . . ?
C8 P1 C1 C2 163.8(3) . . . . ?
Rh P1 C1 C2 36.3(3) . . . . ?
P1 C1 C2 P2 -47.0(3) . . . . ?
C10 P2 C2 C1 175.8(3) . . . . ?
C3 P2 C2 C1 -65.7(3) . . . . ?
Rh P2 C2 C1 37.3(3) . . . . ?
C16 P3 C3 P2 -130.78(17) . . . . ?
C4 P3 C3 P2 113.98(19) . . . . ?
Rh P3 C3 P2 0.23(15) . . . . ?
C10 P2 C3 P3 -131.50(19) . . . . ?
C2 P2 C3 P3 112.89(18) . . . . ?
Rh P2 C3 P3 -0.23(15) . . . . ?
C16 P3 C4 C5 174.5(3) . . . . ?
C3 P3 C4 C5 -66.7(3) . . . . ?
Rh P3 C4 C5 36.4(3) . . . . ?
P3 C4 C5 P4 -45.5(4) . . . . ?
C24 P4 C5 C4 -86.1(3) . . . . ?
C22 P4 C5 C4 161.9(3) . . . . ?
Rh P4 C5 C4 35.3(3) . . . . ?
C1 P1 C6 C7 -166.5(3) . . . . ?
C8 P1 C6 C7 -56.0(4) . . . . ?
Rh P1 C6 C7 76.7(3) . . . . ?
C6 P1 C8 C9 -58.1(4) . . . . ?
C1 P1 C8 C9 51.5(4) . . . . ?
Rh P1 C8 C9 171.5(3) . . . . ?
C2 P2 C10 C15 111.6(4) . . . . ?
C3 P2 C10 C15 -4.2(4) . . . . ?
Rh P2 C10 C15 -118.0(3) . . . . ?
C2 P2 C10 C11 -69.3(4) . . . . ?
C3 P2 C10 C11 174.9(3) . . . . ?
Rh P2 C10 C11 61.1(4) . . . . ?
C15 C10 C11 C12 0.3(7) . . . . ?
P2 C10 C11 C12 -178.8(4) . . . . ?
C10 C11 C12 C13 0.5(8) . . . . ?
C11 C12 C13 C14 -0.8(9) . . . . ?
C12 C13 C14 C15 0.2(8) . . . . ?
C11 C10 C15 C14 -0.9(7) . . . . ?
P2 C10 C15 C14 178.2(4) . . . . ?
C13 C14 C15 C10 0.6(7) . . . . ?
C4 P3 C16 C17 125.7(4) . . . . ?
C3 P3 C16 C17 9.9(4) . . . . ?
Rh P3 C16 C17 -103.8(3) . . . . ?
C4 P3 C16 C21 -57.3(3) . . . . ?
C3 P3 C16 C21 -173.0(3) . . . . ?
Rh P3 C16 C21 73.2(3) . . . . ?
C21 C16 C17 C18 -0.2(6) . . . . ?
P3 C16 C17 C18 176.7(4) . . . . ?
C16 C17 C18 C19 0.1(7) . . . . ?
C17 C18 C19 C20 -0.2(8) . . . . ?
C18 C19 C20 C21 0.4(8) . . . . ?
C19 C20 C21 C16 -0.5(7) . . . . ?
C17 C16 C21 C20 0.4(6) . . . . ?
P3 C16 C21 C20 -176.7(3) . . . . ?
C24 P4 C22 C23 -49.0(4) . . . . ?
C5 P4 C22 C23 60.8(4) . . . . ?
Rh P4 C22 C23 -179.3(3) . . . . ?
C22 P4 C24 C25 -60.1(3) . . . . ?
C5 P4 C24 C25 -170.7(3) . . . . ?
Rh P4 C24 C25 72.3(3) . . . . ?
